data_4110458
loop_
_publ_author_name
'Jacob W. Ciszek'
'Zachary K. Keane'
'Long Cheng'
'Michael P. Stewart'
'Lam H. Yu'
'Douglas Natelson'
'James M. Tour'

_publ_section_title
;
 Neutral Complexes of First Row Transition Metals Bearing Unbound
 Thiocyanates and Their Assembly on Metallic Surfaces
;
_journal_name_full 'Journal of the American Chemical Society'
_journal_page_first 3179
_journal_page_last 3189
_journal_paper_doi 10.1021/ja055459d
_journal_volume 128
_journal_year 2006
_chemical_formula_sum 'C28.5 H21 Cl N6 Zn'
_chemical_formula_weight 548.33
_chemical_name_systematic
; 
 ? 
;
_space_group_IT_number 5
_symmetry_cell_setting monoclinic
_symmetry_space_group_name_Hall 'C 2y'
_symmetry_space_group_name_H-M 'C 1 2 1'
_atom_sites_solution_hydrogens geom
_atom_sites_solution_primary direct
_atom_sites_solution_secondary difmap
_audit_creation_method SHELXL
_cell_angle_alpha 90.00
_cell_angle_beta 118.09(3)
_cell_angle_gamma 90.00
_cell_formula_units_Z 4
_cell_length_a 17.119(3)
_cell_length_b 11.551(2)
_cell_length_c 14.902(3)
_cell_measurement_temperature 293(2)
_cell_volume 2599.6(11)
_computing_structure_refinement 'SHELXL-93 (Sheldrick, 1993)'
_computing_structure_solution 'SHELXS-86 (Sheldrick, 1990)'
_diffrn_ambient_temperature 293(2)
_diffrn_radiation_monochromator graphite
_diffrn_radiation_source 'fine-focus sealed tube'
_diffrn_radiation_type MoK\a
_diffrn_radiation_wavelength 0.71073
_diffrn_reflns_av_R_equivalents 0.0235
_diffrn_reflns_av_sigmaI/netI 0.0431
_diffrn_reflns_limit_h_max 18
_diffrn_reflns_limit_h_min -18
_diffrn_reflns_limit_k_max 12
_diffrn_reflns_limit_k_min -12
_diffrn_reflns_limit_l_max 16
_diffrn_reflns_limit_l_min -16
_diffrn_reflns_number 8044
_diffrn_reflns_theta_max 23.26
_diffrn_reflns_theta_min 1.55
_exptl_absorpt_coefficient_mu 1.077
_exptl_crystal_density_diffrn 1.401
_exptl_crystal_F_000 1124
_refine_diff_density_max 0.249
_refine_diff_density_min -0.719
_refine_diff_density_rms 0.076
_refine_ls_abs_structure_details 'Flack H D (1983), Acta Cryst. A39, 876-881'
_refine_ls_abs_structure_Flack -0.02(2)
_refine_ls_extinction_method none
_refine_ls_goodness_of_fit_all 0.899
_refine_ls_goodness_of_fit_obs 0.918
_refine_ls_matrix_type full
_refine_ls_number_parameters 324
_refine_ls_number_reflns 3700
_refine_ls_number_restraints 1
_refine_ls_restrained_S_all 1.014
_refine_ls_restrained_S_obs 0.918
_refine_ls_R_factor_all 0.0615
_refine_ls_R_factor_obs 0.0506
_refine_ls_shift/esd_max 0.215
_refine_ls_shift/esd_mean 0.020
_refine_ls_structure_factor_coef Fsqd
_refine_ls_weighting_details 'w=1/[\s^2^(Fo^2^)+(0.1300P)^2^+0.0000P] where P=(Fo^2^+2Fc^2^)/3'
_refine_ls_weighting_scheme calc
_refine_ls_wR_factor_all 0.1679
_refine_ls_wR_factor_obs 0.1390
_reflns_number_observed 3130
_reflns_number_total 3708
_reflns_observed_criterion >2sigma(I)
_cod_data_source_file ja055459d.cmpd-9.cif
_cod_data_source_block sgb
_cod_depositor_comments
;
The following automatic conversions were performed:

'_refine_ls_weighting_scheme' value 'calc
w=1/[\s^2^(Fo^2^)+(0.1300P)^2^+0.0000P] where P=(Fo^2^+2Fc^2^)/3' was
changed to 'calc'. New tag '_refine_ls_weighting_details' was
created. The value of the new tag was set to
'w=1/[\s^2^(Fo^2^)+(0.1300P)^2^+0.0000P] where P=(Fo^2^+2Fc^2^)/3'.

Automatic conversion script
Id: cif_fix_values 3143 2015-03-26 13:38:13Z robertas 
;
_cod_original_cell_volume 2599.6(9)
_cod_original_formula_sum 'C28.50 H21 Cl N6 Zn'
_cod_database_code 4110458

loop_
_symmetry_equiv_pos_as_xyz
'x, y, z'
'-x, y, -z'
'x+1/2, y+1/2, z'
'-x+1/2, y+1/2, -z'

loop_
_atom_site_aniso_label
_atom_site_aniso_U_11
_atom_site_aniso_U_22
_atom_site_aniso_U_33
_atom_site_aniso_U_23
_atom_site_aniso_U_13
_atom_site_aniso_U_12
Zn1A 0.1094(7) 0.0917(8) 0.0746(6) 0.000 0.0654(5) 0.000
N1A 0.064(2) 0.063(3) 0.048(2) 0.002(2) 0.030(2) 0.000(2)
C2A 0.061(3) 0.060(3) 0.055(2) 0.008(2) 0.028(2) 0.009(2)
C3A 0.075(3) 0.073(3) 0.071(3) 0.010(3) 0.049(3) 0.011(3)
C4A 0.071(3) 0.073(3) 0.050(3) 0.006(2) 0.037(2) 0.014(2)
C5A 0.058(3) 0.066(3) 0.045(3) 0.006(2) 0.020(2) 0.013(2)
N21A 0.102(3) 0.078(3) 0.061(3) -0.007(2) 0.040(3) -0.016(3)
C22A 0.071(3) 0.064(3) 0.061(3) 0.011(2) 0.032(3) 0.001(2)
C23A 0.079(4) 0.087(4) 0.082(4) 0.000(3) 0.036(3) -0.009(3)
C24A 0.098(5) 0.101(6) 0.103(5) -0.013(4) 0.046(4) -0.024(4)
C25A 0.121(6) 0.097(5) 0.083(5) -0.018(4) 0.029(4) -0.043(5)
C26A 0.143(6) 0.103(5) 0.080(5) -0.021(4) 0.058(5) -0.029(5)
N51A 0.081(3) 0.098(3) 0.089(3) -0.021(3) 0.057(3) -0.027(3)
C52A 0.062(3) 0.068(3) 0.052(3) 0.001(2) 0.025(2) 0.007(2)
C53A 0.076(4) 0.092(4) 0.060(3) -0.011(3) 0.021(3) 0.002(3)
C54A 0.090(5) 0.094(5) 0.086(5) -0.015(4) -0.002(4) -0.011(4)
C55A 0.073(5) 0.105(6) 0.136(7) -0.006(5) 0.040(5) -0.022(4)
C56A 0.098(5) 0.115(6) 0.128(6) -0.020(5) 0.076(5) -0.019(4)
Zn1B 0.0945(7) 0.0324(4) 0.1255(9) 0.000 0.0403(6) 0.000
N1B 0.049(3) 0.033(3) 0.075(4) 0.000 0.024(3) 0.000
N1C 0.052(3) 0.030(3) 0.109(5) 0.000 0.024(3) 0.000
C2B 0.061(3) 0.041(2) 0.047(2) -0.002(2) 0.022(2) -0.005(2)
C3B 0.078(3) 0.041(3) 0.049(3) -0.001(2) 0.031(2) -0.008(2)
C4B 0.066(3) 0.038(3) 0.133(5) 0.011(3) 0.051(4) 0.001(2)
C5B 0.045(3) 0.038(3) 0.120(5) -0.002(3) 0.034(3) 0.001(2)
N21B 0.056(3) 0.058(3) 0.100(3) 0.010(2) 0.031(2) 0.004(2)
C22B 0.049(3) 0.062(3) 0.051(3) 0.003(2) 0.021(2) -0.009(2)
C23B 0.073(4) 0.088(4) 0.074(4) -0.002(3) 0.037(3) -0.016(3)
C24B 0.052(4) 0.166(9) 0.083(5) 0.011(5) 0.028(3) -0.012(4)
C25B 0.068(4) 0.131(7) 0.113(6) 0.036(5) 0.043(4) 0.026(4)
C26B 0.069(4) 0.084(4) 0.127(6) 0.021(4) 0.044(4) 0.022(4)
N51B 0.089(3) 0.048(3) 0.122(4) -0.001(3) 0.024(3) -0.002(2)
C52B 0.052(3) 0.043(3) 0.117(5) 0.007(3) 0.019(3) 0.003(2)
C53B 0.070(4) 0.063(4) 0.124(6) 0.010(4) 0.034(4) 0.005(3)
C54B 0.123(6) 0.109(7) 0.109(6) -0.004(5) 0.032(5) 0.011(5)
C55B 0.203(11) 0.101(6) 0.118(7) -0.027(6) 0.012(7) 0.015(7)
C56B 0.171(8) 0.056(3) 0.115(7) -0.018(5) 0.002(6) -0.001(5)

loop_
_atom_site_label
_atom_site_type_symbol
_atom_site_fract_x
_atom_site_fract_y
_atom_site_fract_z
_atom_site_U_iso_or_equiv
_atom_site_thermal_displace_type
_atom_site_occupancy
_atom_site_calc_flag
_atom_site_refinement_flags
Zn1A Zn -0.5000 -0.14833(9) -0.5000 0.0830(4) Uani 1 d S
N1A N -0.5303(3) -0.1128(4) -0.3941(3) 0.0571(9) Uani 1 d .
C2A C -0.6035(3) -0.1638(4) -0.3960(3) 0.0587(12) Uani 1 d .
C3A C -0.6112(3) -0.1303(5) -0.3138(4) 0.0671(13) Uani 1 d .
H3AA H -0.6568(3) -0.1537(5) -0.2975(4) 0.080 Uiso 1 d R
C4A C -0.5406(3) -0.0552(5) -0.2570(4) 0.0613(12) Uani 1 d .
H4AA H -0.5277(3) -0.0186(5) -0.1937(4) 0.074 Uiso 1 d R
C5A C -0.4923(3) -0.0461(5) -0.3089(4) 0.0581(12) Uani 1 d .
N21A N -0.6164(3) -0.2608(5) -0.5432(3) 0.0792(13) Uani 1 d .
C22A C -0.6522(4) -0.2443(5) -0.4814(4) 0.0650(13) Uani 1 d .
C23A C -0.7292(4) -0.3003(6) -0.4969(5) 0.083(2) Uani 1 d .
H23A H -0.7543(4) -0.2842(6) -0.4526(5) 0.100 Uiso 1 d R
C24A C -0.7687(5) -0.3755(7) -0.5764(6) 0.102(2) Uani 1 d .
H24A H -0.8209(5) -0.4169(7) -0.5869(6) 0.122 Uiso 1 d R
C25A C -0.7364(6) -0.3889(7) -0.6413(6) 0.108(2) Uani 1 d .
H25A H -0.7652(6) -0.4399(7) -0.6985(6) 0.130 Uiso 1 d R
C26A C -0.6603(6) -0.3317(8) -0.6238(6) 0.106(2) Uani 1 d .
H26A H -0.6354(6) -0.3449(8) -0.6686(6) 0.128 Uiso 1 d R
N51A N -0.3765(3) -0.0093(5) -0.3503(4) 0.0826(13) Uani 1 d .
C52A C -0.4096(3) 0.0134(5) -0.2851(4) 0.0610(12) Uani 1 d .
C53A C -0.3661(4) 0.0834(6) -0.2015(4) 0.080(2) Uani 1 d .
H53A H -0.3912(4) 0.1014(6) -0.1576(4) 0.097 Uiso 1 d R
C54A C -0.2869(5) 0.1330(7) -0.1814(6) 0.108(3) Uani 1 d .
H54A H -0.2552(5) 0.1828(7) -0.1239(6) 0.129 Uiso 1 d R
C55A C -0.2505(4) 0.1084(8) -0.2464(7) 0.108(3) Uani 1 d .
H55A H -0.1948(4) 0.1395(8) -0.2360(7) 0.130 Uiso 1 d R
C56A C -0.2964(5) 0.0378(8) -0.3265(7) 0.104(2) Uani 1 d .
H56A H -0.2715(5) 0.0187(8) -0.3704(7) 0.125 Uiso 1 d R
Zn1B Zn 0.0000 -0.18774(6) 0.0000 0.0888(4) Uani 1 d S
N1B N 0.0000 -0.3532(5) 0.0000 0.0543(13) Uani 1 d S
N1C N 0.0000 -0.0218(5) 0.0000 0.070(2) Uani 1 d S
C2B C -0.0714(3) -0.4213(4) -0.0261(3) 0.0511(10) Uani 1 d .
C3B C -0.0461(3) -0.5375(4) -0.0174(3) 0.0558(11) Uani 1 d .
H3BA H -0.0840(3) -0.6038(4) -0.0319(3) 0.067 Uiso 1 d R
C4B C -0.0072(4) 0.1622(5) -0.0485(5) 0.078(2) Uani 1 d .
H4BA H -0.0120(4) 0.2295(5) -0.0886(5) 0.093 Uiso 1 d R
C5B C -0.0126(3) 0.0461(4) -0.0797(5) 0.070(2) Uani 1 d .
N21B N -0.1527(3) -0.2476(4) -0.0553(4) 0.0735(12) Uani 1 d .
C22B C -0.1558(3) -0.3635(4) -0.0560(3) 0.0549(11) Uani 1 d .
C23B C -0.2354(4) -0.4221(6) -0.0814(4) 0.077(2) Uani 1 d .
H23B H -0.2379(4) -0.5051(6) -0.0841(4) 0.093 Uiso 1 d R
C24B C -0.3120(4) -0.3540(9) -0.1062(5) 0.102(3) Uani 1 d .
H24B H -0.3674(4) -0.3912(9) -0.1234(5) 0.123 Uiso 1 d R
C25B C -0.3059(5) -0.2372(9) -0.1063(6) 0.103(2) Uani 1 d .
H25B H -0.3573(5) -0.1910(9) -0.1219(6) 0.124 Uiso 1 d R
C26B C -0.2274(4) -0.1888(7) -0.0818(6) 0.094(2) Uani 1 d .
H26B H -0.2234(4) -0.1059(7) -0.0811(6) 0.113 Uiso 1 d R
N51B N -0.0309(4) -0.1305(5) -0.1680(5) 0.097(2) Uani 1 d .
C52B C -0.0293(3) -0.0097(5) -0.1712(5) 0.079(2) Uani 1 d .
C53B C -0.0439(4) 0.0454(6) -0.2606(6) 0.090(2) Uani 1 d .
H53B H -0.0414(4) 0.1284(6) -0.2617(6) 0.109 Uiso 1 d R
C54B C -0.0601(6) -0.0205(9) -0.3485(7) 0.123(3) Uani 1 d .
H54B H -0.0730(6) 0.0180(9) -0.4111(7) 0.147 Uiso 1 d R
C55B C -0.0602(8) -0.1379(10) -0.3418(8) 0.166(5) Uani 1 d .
H55B H -0.0690(8) -0.1860(10) -0.3983(8) 0.199 Uiso 1 d R
C56B C -0.0478(7) -0.1886(8) -0.2517(8) 0.140(4) Uani 1 d .
H56B H -0.0504(7) -0.2712(8) -0.2470(8) 0.168 Uiso 1 d R
Cl Cl 0.0897(5) -0.1879(9) -0.4209(7) 0.324(4) Uiso 1 d .
C1S C 0.0000 -0.2928(30) -0.5000 0.243(13) Uiso 1 d S
H1SA H -0.0160 -0.3401(30) -0.4583 0.292 Uiso 1 d R

loop_
_atom_type_symbol
_atom_type_description
_atom_type_scat_dispersion_real
_atom_type_scat_dispersion_imag
_atom_type_scat_source
C C 0.0033 0.0016 'International Tables Vol C Tables 4.2.6.8 and 6.1.1.4'
H H 0.0000 0.0000 'International Tables Vol C Tables 4.2.6.8 and 6.1.1.4'
N N 0.0061 0.0033 'International Tables Vol C Tables 4.2.6.8 and 6.1.1.4'
Zn Zn 0.2839 1.4301 'International Tables Vol C Tables 4.2.6.8 and 6.1.1.4'
Cl Cl 0.1484 0.1585 'International Tables Vol C Tables 4.2.6.8 and 6.1.1.4'

loop_
_geom_angle_atom_site_label_1
_geom_angle_atom_site_label_2
_geom_angle_atom_site_label_3
_geom_angle
_geom_angle_site_symmetry_1
_geom_angle_site_symmetry_3
N1A Zn1A N1A 155.3(3) 2_454 .
N1A Zn1A N21A 116.2(2) 2_454 .
N1A Zn1A N21A 79.0(2) . .
N1A Zn1A N21A 79.0(2) 2_454 2_454
N1A Zn1A N21A 116.2(2) . 2_454
N21A Zn1A N21A 107.9(3) . 2_454
C5A N1A C2A 107.1(4) . .
C5A N1A Zn1A 133.8(3) . .
C2A N1A Zn1A 119.1(3) . .
C3A C2A N1A 109.6(4) . .
C3A C2A C22A 135.0(5) . .
N1A C2A C22A 115.4(4) . .
C2A C3A C4A 107.5(4) . .
C5A C4A C3A 106.5(4) . .
N1A C5A C4A 109.4(4) . .
N1A C5A C52A 118.4(4) . .
C4A C5A C52A 132.1(5) . .
C22A N21A C26A 117.0(6) . .
C22A N21A Zn1A 111.0(4) . .
C26A N21A Zn1A 131.6(5) . .
N21A C22A C23A 121.7(5) . .
N21A C22A C2A 115.3(4) . .
C23A C22A C2A 123.0(5) . .
C22A C23A C24A 119.0(6) . .
C25A C24A C23A 120.0(7) . .
C26A C25A C24A 119.2(7) . .
C25A C26A N21A 122.8(7) . .
C56A N51A C52A 116.4(5) . .
N51A C52A C53A 122.1(5) . .
N51A C52A C5A 114.7(4) . .
C53A C52A C5A 123.1(5) . .
C54A C53A C52A 120.2(6) . .
C53A C54A C55A 118.6(6) . .
C56A C55A C54A 117.9(6) . .
N51A C56A C55A 124.7(7) . .
N1B Zn1B N1C 180.0 . .
N1B Zn1B N51B 106.02(14) . .
N1C Zn1B N51B 73.98(14) . .
N1B Zn1B N51B 106.02(14) . 2
N1C Zn1B N51B 73.98(14) . 2
N51B Zn1B N51B 148.0(3) . 2
N1B Zn1B N21B 73.55(11) . 2
N1C Zn1B N21B 106.45(11) . 2
N51B Zn1B N21B 96.0(2) . 2
N51B Zn1B N21B 92.9(2) 2 2
N1B Zn1B N21B 73.55(11) . .
N1C Zn1B N21B 106.45(11) . .
N51B Zn1B N21B 92.9(2) . .
N51B Zn1B N21B 96.0(2) 2 .
N21B Zn1B N21B 147.1(2) 2 .
C2B N1B C2B 108.6(5) 2 .
C2B N1B Zn1B 125.7(3) 2 .
C2B N1B Zn1B 125.7(3) . .
C5B N1C C5B 109.1(6) . 2
C5B N1C Zn1B 125.4(3) . .
C5B N1C Zn1B 125.4(3) 2 .
N1B C2B C3B 109.6(4) . .
N1B C2B C22B 117.0(4) . .
C3B C2B C22B 133.4(4) . .
C2B C3B C3B 106.1(3) . 2
C4B C4B C5B 107.8(4) 2 .
N1C C5B C52B 117.3(4) . .
N1C C5B C4B 107.7(6) . .
C52B C5B C4B 135.0(6) . .
C26B N21B C22B 118.5(5) . .
C26B N21B Zn1B 133.0(4) . .
C22B N21B Zn1B 108.5(3) . .
N21B C22B C23B 120.9(5) . .
N21B C22B C2B 115.2(4) . .
C23B C22B C2B 123.9(5) . .
C24B C23B C22B 117.6(7) . .
C23B C24B C25B 119.3(6) . .
C26B C25B C24B 119.0(7) . .
N21B C26B C25B 124.7(8) . .
C56B N51B C52B 118.3(7) . .
C56B N51B Zn1B 133.5(6) . .
C52B N51B Zn1B 108.2(5) . .
C53B C52B N51B 119.5(6) . .
C53B C52B C5B 125.5(5) . .
N51B C52B C5B 115.0(6) . .
C52B C53B C54B 120.4(7) . .
C55B C54B C53B 118.1(9) . .
C56B C55B C54B 119.2(9) . .
N51B C56B C55B 124.4(8) . .
Cl C1S Cl 99.4(18) . 2_554

loop_
_geom_bond_atom_site_label_1
_geom_bond_atom_site_label_2
_geom_bond_distance
_geom_bond_site_symmetry_2
Zn1A N1A 1.923(4) 2_454
Zn1A N1A 1.923(4) .
Zn1A N21A 2.206(5) .
Zn1A N21A 2.206(5) 2_454
N1A C5A 1.360(7) .
N1A C2A 1.373(6) .
C2A C3A 1.349(7) .
C2A C22A 1.475(8) .
C3A C4A 1.401(8) .
C4A C5A 1.375(7) .
C5A C52A 1.461(8) .
N21A C22A 1.338(7) .
N21A C26A 1.352(9) .
C22A C23A 1.387(8) .
C23A C24A 1.364(10) .
C24A C25A 1.331(11) .
C25A C26A 1.371(12) .
N51A C56A 1.358(9) .
N51A C52A 1.359(7) .
C52A C53A 1.374(8) .
C53A C54A 1.368(10) .
C54A C55A 1.406(11) .
C55A C56A 1.350(11) .
Zn1B N1B 1.911(5) .
Zn1B N1C 1.917(6) .
Zn1B N51B 2.396(7) .
Zn1B N51B 2.396(7) 2
Zn1B N21B 2.441(4) 2
Zn1B N21B 2.441(4) .
N1B C2B 1.348(6) 2
N1B C2B 1.348(6) .
N1C C5B 1.354(7) .
N1C C5B 1.354(7) 2
C2B C3B 1.397(7) .
C2B C22B 1.458(7) .
C3B C3B 1.412(10) 2
C4B C4B 1.347(14) 2
C4B C5B 1.408(8) .
C5B C52B 1.410(9) .
N21B C26B 1.334(7) .
N21B C22B 1.340(7) .
C22B C23B 1.405(7) .
C23B C24B 1.420(11) .
C24B C25B 1.353(12) .
C25B C26B 1.336(10) .
N51B C56B 1.322(11) .
N51B C52B 1.397(8) .
C52B C53B 1.389(10) .
C53B C54B 1.424(11) .
C54B C55B 1.36(2) .
C55B C56B 1.386(15) .
Cl C1S 1.87(2) .
C1S Cl 1.87(2) 2_554
